data_7115398
loop_
_publ_author_name
'Hodgson, Sarah A.'
'Adamson, Jasper'
'Hunt, Sarah J.'
'Cliffe, Matthew J.'
'Cairns, Andrew B.'
'Thompson, Amber L.'
'Tucker, Matthew G.'
'Funnell, Nicholas P.'
'Goodwin, Andrew L.'

_publ_section_title
;
 Negative area compressibility in silver(I) tricyanomethanide.
;
_journal_issue 40
_journal_name_full 'Chemical communications (Cambridge, England)'
_journal_page_first 5264
_journal_page_last 5266
_journal_paper_doi 10.1039/c3cc47032f
_journal_volume 50
_journal_year 2014
_chemical_absolute_configuration unk
_chemical_formula_moiety 'C4 Ag1 N3'
_chemical_formula_sum 'C4 Ag N3'
_chemical_formula_weight 197.93
_space_group_IT_number 46
_symmetry_cell_setting orthorhombic
_symmetry_space_group_name_Hall 'I 2 -2a'
_symmetry_space_group_name_H-M 'I m a 2'
_atom_sites_solution_hydrogens none
_atom_sites_solution_primary direct
_cell_angle_alpha 90
_cell_angle_beta 90
_cell_angle_gamma 90
_cell_formula_units_Z 4
_cell_length_a 7.9645(10)
_cell_length_b 10.138(6)
_cell_length_c 6.1945(10)
_cell_measurement_reflns_used 290
_cell_measurement_temperature 293
_cell_measurement_theta_max 23
_cell_measurement_theta_min 3
_cell_volume 500.2(3)
_computing_cell_refinement 'CrysAlis, (Oxford Diffraction, 2002)'
_computing_data_collection 'Gemini, (Oxford Diffraction, 2006)'
_computing_data_reduction 'CrysAlis, (Oxford Diffraction, 2002)'
_computing_publication_material 'CRYSTALS (Betteridge et al., 2003)'
_computing_structure_refinement 'CRYSTALS (Betteridge et al., 2003)'
_computing_structure_solution 'SIR92 (Altomare et al., 1994)'
_diffrn_ambient_pressure 83000
_diffrn_ambient_temperature 293
_diffrn_measured_fraction_theta_full 0.596
_diffrn_measured_fraction_theta_max 0.559
_diffrn_measurement_device Area
_diffrn_measurement_device_type 'Oxford Diffraction Gemini'
_diffrn_measurement_method \w
_diffrn_radiation_monochromator graphite
_diffrn_radiation_type 'Mo K\a'
_diffrn_radiation_wavelength 0.71073
_diffrn_reflns_av_R_equivalents 0.058
_diffrn_reflns_limit_h_max 5
_diffrn_reflns_limit_h_min -9
_diffrn_reflns_limit_k_max 6
_diffrn_reflns_limit_k_min -7
_diffrn_reflns_limit_l_max 7
_diffrn_reflns_limit_l_min -7
_diffrn_reflns_number 642
_diffrn_reflns_theta_full 19.250
_diffrn_reflns_theta_max 24.679
_diffrn_reflns_theta_min 3.253
_diffrn_standards_number 0
_exptl_absorpt_coefficient_mu 3.891
_exptl_absorpt_correction_T_max 0.68
_exptl_absorpt_correction_T_min 0.54
_exptl_absorpt_correction_type gaussian
_exptl_absorpt_process_details
; 
 Gaussian Integration (Busing and Levy, 1957) 
;
_exptl_crystal_colour grey
_exptl_crystal_density_diffrn 2.628
_exptl_crystal_density_method 'not measured'
_exptl_crystal_description block
_exptl_crystal_F_000 368
_exptl_crystal_size_max 0.09
_exptl_crystal_size_mid 0.06
_exptl_crystal_size_min 0.02
_refine_diff_density_max 0.82
_refine_diff_density_min -0.71
_refine_ls_extinction_method None
_refine_ls_goodness_of_fit_ref 0.9518
_refine_ls_hydrogen_treatment noref
_refine_ls_matrix_type full
_refine_ls_number_parameters 24
_refine_ls_number_reflns 246
_refine_ls_number_restraints 15
_refine_ls_R_factor_all 0.0537
_refine_ls_R_factor_gt 0.0451
_refine_ls_shift/su_max 0.0000579
_refine_ls_shift/su_mean 0.0000135
_refine_ls_structure_factor_coef Fsqd
_refine_ls_weighting_details
;
 Method, part 1, Chebychev polynomial, (Watkin, 1994, Prince, 1982) 
 [weight] = 1.0/[A~0~*T~0~(x)+A~1~*T~1~(x) ... +A~n-1~]*T~n-1~(x)] 
 where A~i~ are the Chebychev coefficients listed below and x= Fcalc/Fmax 
 Method = Robust Weighting (Prince, 1982) 
 W = [weight] * [1-(deltaF/6*sigmaF)^2^]^2^ 
 A~i~ are: 
 0.370E+04 -0.320E+04 0.472E+04 -0.140E+04 0.125E+04 
;
_refine_ls_weighting_scheme calc
_refine_ls_wR_factor_all 0.1042
_refine_ls_wR_factor_gt 0.0931
_refine_ls_wR_factor_ref 0.1042
_reflns_limit_h_max 9
_reflns_limit_h_min 0
_reflns_limit_k_max 7
_reflns_limit_k_min 0
_reflns_limit_l_max 7
_reflns_limit_l_min -7
_reflns_number_gt 215
_reflns_number_total 250
_reflns_threshold_expression I>2.0\s(I)
_oxford_diffrn_Wilson_B_factor 4.14
_oxford_diffrn_Wilson_scale 0.23
_oxford_refine_ls_r_factor_ref 0.0537
_oxford_refine_ls_scale 2.21(7)
_oxford_reflns_number_all 246
_oxford_reflns_threshold_expression_ref I>-3.0\s(I)
_cod_data_source_file c3cc47032f.txt
_cod_data_source_block global1
_cod_original_sg_symbol_H-M 'I m a 2 '
_cod_original_formula_sum 'C4 Ag1 N3'
_cod_database_code 7115398

loop_
_symmetry_equiv_pos_as_xyz
x,y,z
x+1/2,y+1/2,z+1/2
-x+1/2,y,z
-x+1,y+1/2,z+1/2
x+1/2,-y,z
x+1,-y+1/2,z+1/2
-x,-y,z
-x+1/2,-y+1/2,z+1/2

loop_
_atom_site_label
_atom_site_type_symbol
_atom_site_fract_x
_atom_site_fract_y
_atom_site_fract_z
_atom_site_U_iso_or_equiv
_atom_site_occupancy
_atom_site_adp_type
_atom_site_refinement_flags_posn
_atom_site_refinement_flags_adp
Ag1 Ag 0.2500 0.6515(3) 0.5594(7) 0.0632 1.0000 Uani S T
N1 N 0.2500 0.514(4) 0.823(2) 0.050(3) 1.0000 Uiso DS U
C1 C 0.2500 0.459(4) 0.981(3) 0.048(3) 1.0000 Uiso DS U
N2 N 0.4678(15) 0.6830(17) 0.3405(19) 0.050(2) 1.0000 Uiso D U
C2 C 0.5981(18) 0.652(3) 0.267(2) 0.048(2) 1.0000 Uiso D U
C3 C 0.7500 0.615(3) 0.175(4) 0.048(2) 1.0000 Uiso DS U

loop_
_atom_site_aniso_label
_atom_site_aniso_U_11
_atom_site_aniso_U_22
_atom_site_aniso_U_33
_atom_site_aniso_U_23
_atom_site_aniso_U_13
_atom_site_aniso_U_12
Ag1 0.0539(9) 0.085(3) 0.0511(10) 0.013(2) 0.0000 0.0000

loop_
_atom_type_symbol
_atom_type_scat_dispersion_real
_atom_type_scat_dispersion_imag
_atom_type_scat_Cromer_Mann_a1
_atom_type_scat_Cromer_Mann_b1
_atom_type_scat_Cromer_Mann_a2
_atom_type_scat_Cromer_Mann_b2
_atom_type_scat_Cromer_Mann_a3
_atom_type_scat_Cromer_Mann_b3
_atom_type_scat_Cromer_Mann_a4
_atom_type_scat_Cromer_Mann_b4
_atom_type_scat_Cromer_Mann_c
_atom_type_scat_source
C 0.0033 0.0016 2.3100 20.8439 1.0200 10.2075 1.5886 0.5687 0.8650 51.6512 0.2156 'International Tables Vol C 4.2.6.8 and 6.1.1.4'
N 0.0061 0.0033 12.2126 0.0057 3.1322 9.8933 2.0125 28.9975 1.1663 0.5826 -11.5290 'International Tables Vol C 4.2.6.8 and 6.1.1.4'
Ag -0.8971 1.1015 19.2808 0.6446 16.6885 7.4726 4.8045 24.6605 1.0463 99.8156 5.1790 'International Tables Vol C 4.2.6.8 and 6.1.1.4'

loop_
_geom_angle_atom_site_label_1
_geom_angle_site_symmetry_1
_geom_angle_atom_site_label_2
_geom_angle_atom_site_label_3
_geom_angle_site_symmetry_3
_geom_angle
_geom_angle_publ_flag
N2 3_555 Ag1 N1 . 123.8(5) yes
N2 3_555 Ag1 N2 . 102.5(7) yes
N1 . Ag1 N2 . 123.8(5) yes
Ag1 . N1 C1 . 169(3) yes
C3 5_466 C1 N1 . 177(4) yes
Ag1 . N2 C2 . 152.3(18) yes
N2 . C2 C3 . 178.3(17) yes
C1 5_564 C3 C2 . 119.6(11) yes
C1 5_564 C3 C2 3_655 119.6(11) yes
C2 . C3 C2 3_655 121(2) yes

loop_
_geom_bond_atom_site_label_1
_geom_bond_atom_site_label_2
_geom_bond_site_symmetry_2
_geom_bond_distance
_geom_bond_publ_flag
Ag1 N2 3_555 2.225(12) yes
Ag1 N1 . 2.15(3) yes
Ag1 N2 . 2.225(12) yes
N1 C1 . 1.13(3) yes
C1 C3 5_466 1.413(18) yes
N2 C2 . 1.176(19) yes
C2 C3 . 1.391(18) yes
